data_1556532
loop_
_publ_author_name
'Craze, A.R.'
'Sciortino, N.F.'
'Badbhade, M.M.'
'Kepert, C.J.'
'Marjo, C.E.'
'Li, F.'

_publ_section_title
;
 Investigation of the Spin Crossover Properties of Three Dinulear Fe(II)
 Triple Helicates by Variation of the Steric Nature of the Ligand Type
;
_journal_name_full Inorganics
_journal_page_first 62
_journal_paper_doi 10.3390/inorganics5040062
_journal_volume 5
_journal_year 2017
_chemical_formula_moiety
;
C63 H54 Fe2 N18, 2(B0.4 F0.8), 2(B F4), 
2(B0.6 F3.2), 2(C0.5 H0.75 N0.5), 0.5(C2 H3 N)
;
_chemical_formula_sum 'C65 H57 B4 F16 Fe2 N19.5'
_chemical_formula_weight 1570.24
_space_group_crystal_system monoclinic
_space_group_IT_number 15
_space_group_name_Hall '-C 2yc'
_space_group_name_H-M_alt 'C 1 2/c 1'
_atom_sites_solution_hydrogens geom
_atom_sites_solution_primary dual
_cell_angle_alpha 90
_cell_angle_beta 107.00(3)
_cell_angle_gamma 90
_cell_formula_units_Z 4
_cell_length_a 21.131(4)
_cell_length_b 17.391(4)
_cell_length_c 21.069(4)
_cell_measurement_reflns_used 2494
_cell_measurement_temperature 293(2)
_cell_measurement_theta_max 20.00
_cell_measurement_theta_min 2.26
_cell_volume 7404(3)
_computing_cell_refinement 'ShelXL least squares'
_computing_data_collection XDS
_computing_data_reduction xprep
_computing_molecular_graphics 'Olex2 (Dolomanov et al., 2009)'
_computing_publication_material 'Olex2 (Dolomanov et al., 2009)'
_computing_structure_refinement 'ShelXL (Sheldrick, 2015)'
_computing_structure_solution 'ShelXT (Sheldrick, 2015)'
_diffrn_ambient_temperature 293(2)
_diffrn_measured_fraction_theta_full 0.917
_diffrn_measured_fraction_theta_max 0.911
_diffrn_measurement_device_type 'Bruker APEX-II CCD'
_diffrn_measurement_method '\w scans'
_diffrn_radiation_monochromator graphite
_diffrn_radiation_type MoK\a
_diffrn_radiation_wavelength 0.71073
_diffrn_reflns_av_R_equivalents 0.0697
_diffrn_reflns_av_unetI/netI 0.0341
_diffrn_reflns_Laue_measured_fraction_full 0.917
_diffrn_reflns_Laue_measured_fraction_max 0.911
_diffrn_reflns_limit_h_max 26
_diffrn_reflns_limit_h_min -26
_diffrn_reflns_limit_k_max 21
_diffrn_reflns_limit_k_min -21
_diffrn_reflns_limit_l_max 26
_diffrn_reflns_limit_l_min -26
_diffrn_reflns_number 50460
_diffrn_reflns_point_group_measured_fraction_full 0.917
_diffrn_reflns_point_group_measured_fraction_max 0.911
_diffrn_reflns_theta_full 25.242
_diffrn_reflns_theta_max 26.499
_diffrn_reflns_theta_min 1.545
_diffrn_standards_number 0
_exptl_absorpt_coefficient_mu 0.486
_exptl_absorpt_correction_type none
_exptl_crystal_colour 'light orange'
_exptl_crystal_colour_modifier light
_exptl_crystal_colour_primary orange
_exptl_crystal_density_diffrn 1.409
_exptl_crystal_description needle
_exptl_crystal_F_000 3198
_exptl_crystal_recrystallization_method 'diethyl ether vapour diffusion into acetonitrile'
_exptl_crystal_size_max 0.02
_exptl_crystal_size_mid 0.01
_exptl_crystal_size_min 0.01
_refine_diff_density_max 1.371
_refine_diff_density_min -0.555
_refine_diff_density_rms 0.124
_refine_ls_extinction_coef .
_refine_ls_extinction_method none
_refine_ls_goodness_of_fit_ref 1.096
_refine_ls_hydrogen_treatment constr
_refine_ls_matrix_type full
_refine_ls_number_parameters 630
_refine_ls_number_reflns 6995
_refine_ls_number_restraints 218
_refine_ls_restrained_S_all 1.416
_refine_ls_R_factor_all 0.1371
_refine_ls_R_factor_gt 0.1035
_refine_ls_shift/su_max 0.000
_refine_ls_shift/su_mean 0.000
_refine_ls_structure_factor_coef Fsqd
_refine_ls_weighting_details 'w=1/[\s^2^(Fo^2^)+(0.1280P)^2^+69.2223P] where P=(Fo^2^+2Fc^2^)/3'
_refine_ls_weighting_scheme calc
_refine_ls_wR_factor_gt 0.2930
_refine_ls_wR_factor_ref 0.3220
_reflns_Friedel_coverage 0.000
_reflns_Friedel_fraction_full .
_reflns_Friedel_fraction_max .
_reflns_number_gt 4686
_reflns_number_total 6995
_reflns_threshold_expression 'I > 2\s(I)'
_cod_data_source_file FL206_a.cif
_cod_data_source_block fl206_a
_cod_original_formula_sum 'C65 H57 B4 F16 Fe2 N19.50'
_cod_database_code 1556532
_shelx_space_group_comment
;
The symmetry employed for this shelxl refinement is uniquely defined
by the following loop, which should always be used as a source of
symmetry information in preference to the above space-group names.
They are only intended as comments.
;
_shelx_estimated_absorpt_t_max 0.995
_shelx_estimated_absorpt_t_min 0.990
_olex2_refinement_description
;
1. Fixed Uiso
 At 1.2 times of:
  All C(H) groups, All C(H,H) groups, All N(H) groups
 At 1.5 times of:
  All C(H,H,H) groups
2. Shared sites
{B01C, B01B}
3. Restrained distances
 B01B-B01C
 1.42 with sigma of 0.02
 F00X-B01B = F00Y-B01C = F3-B01B = F009-B01C = F10-B01B = F00T-B01C = F00H-
 B01C = F1-B01B
 1.39 with sigma of 0.02
 C1-C2 \\sim C11A-C2
 with sigma of 0.02
4. Rigid bond restraints
 C3B', C4C
 with sigma for 1-2 distances of 0.01 and sigma for 1-3 distances of 0.01
5. Uiso/Uaniso restraints and constraints
Uanis(B01C) = Uanis(B01B)
6. Rigid body (RIGU) restrains
 N1B, N2B, N1B', N2B', C1B, C2B, C3B, C1B', C2B', C3B'
 with sigma for 1-2 distances of 0.004 and sigma for 1-3 distances of 0.004
 F009, F00H, F00T, F00Y
 with sigma for 1-2 distances of 0.004 and sigma for 1-3 distances of 0.004
 C1, C2, C5, C6, C7, C8, C11A, C12A, C13A, C14A, C15A, C16A, C17A
 with sigma for 1-2 distances of 0.004 and sigma for 1-3 distances of 0.004
 C3, C15A
 with sigma for 1-2 distances of 0.004 and sigma for 1-3 distances of 0.004
 C9, C5A, C6A, C7A, C8A, C9A, C10A, C5A', C6A', C7A', C8A', C9A'
 with sigma for 1-2 distances of 0.004 and sigma for 1-3 distances of 0.004
 C4B, C4C
 with sigma for 1-2 distances of 0.004 and sigma for 1-3 distances of 0.004
7. Others
 Fixed Sof: N1B(0.5) N2B(0.5) H2B(0.5) N1B'(0.5) N2B'(0.5) H2B'(0.5) C1(0.5)
 H1A(0.5) H1B(0.5) C3(0.5) C5(0.5) H5(0.5) C6(0.5) H6(0.5) C12A(0.5) C7(0.5)
 H7(0.5) C8(0.5) H8(0.5) C7A(0.5) H7A(0.5) C8A(0.5) C9A(0.5) H9A(0.5) C9(0.5)
 H9(0.5) C5A(0.5) C6A(0.5) H6A(0.5) C11A(0.5) H11A(0.5) H11B(0.5) C15A(0.5)
 C16A(0.5) H16A(0.5) C17A(0.5) H17A(0.5) C2(0.5) C13A(0.5) H13A(0.5) C14A(0.5)
 H14A(0.5) C7A'(0.5) H7A'(0.5) C8A'(0.5) C9A'(0.5) H9A'(0.5) C10A(0.5)
 H10A(0.5) C5A'(0.5) C6A'(0.5) H6A'(0.5) C1B(0.5) H1BA(0.5) C2B(0.5) H2BA(0.5)
 C3B(0.5) C4B(0.5) H4B(0.5) H11C(0.5) H11D(0.5) C1B'(0.5) H1B'(0.5) C2B'(0.5)
 H2BB(0.5) C3B'(0.5) C4C(0.5) H4C(0.5) F1(0.2) F3(0.2) F10(0.2) F00X(0.2)
 B01B(0.4) F009(0.8) F00H(0.8) F00T(0.8) F00Y(0.8) B01C(0.6) N2(0.5) C1AA(0.25)
 C2AA(0.25) H2AB(0.25) H2AC(0.25) H2AD(0.25) N01L(0.25) C4(0.25) H4D(0.25)
 H4E(0.25) H4F(0.25) C0AA(0.25)
8.a Secondary CH2 refined with riding coordinates:
 C1(H1A,H1B), C11A(H11A,H11B), C11B(H11C,H11D)
8.b Aromatic/amide H refined with riding coordinates:
 N2A(H2A), N5A(H5A), N2B(H2B), N2B'(H2B'), C5(H5), C6(H6), C7(H7), C8(H8),
 C1A(H1AA), C2A(H2AA), C4A(H4A), C7A(H7A), C9A(H9A), C9(H9), C6A(H6A),
 C16A(H16A), C17A(H17A), C13A(H13A), C14A(H14A), C18A(H18A), C20A(H20A),
 C21A(H21A), C7A'(H7A'), C9A'(H9A'), C10A(H10A), C6A'(H6A'), C1B(H1BA),
 C2B(H2BA), C4B(H4B), C6B(H6B), C7B(H7B), C9B(H9B), C10B(H10B), C1B'(H1B'),
 C2B'(H2BB), C4C(H4C)
8.c Fitted hexagon refined as free rotating group:
 C3(C5,C6,C12A,C7,C8), C7A(C8A,C9A,C9,C5A,C6A), C15A(C16A,C17A,C2,C13A,C14A),
 C7A'(C8A',C9A',C10A,C5A',C6A')
8.d Idealised Me refined as rotating group:
 C2AA(H2AB,H2AC,H2AD), C4(H4D,H4E,H4F)
;
_olex2_exptl_crystal_mounting_method 'mounted in parafin oil'
_olex2_submission_special_instructions 'No special instructions were received'

loop_
_space_group_symop_operation_xyz
'x, y, z'
'-x, y, -z+1/2'
'x+1/2, y+1/2, z'
'-x+1/2, y+1/2, -z+1/2'
'-x, -y, -z'
'x, -y, z-1/2'
'-x+1/2, -y+1/2, -z'
'x+1/2, -y+1/2, z-1/2'

loop_
_atom_site_label
_atom_site_type_symbol
_atom_site_fract_x
_atom_site_fract_y
_atom_site_fract_z
_atom_site_U_iso_or_equiv
_atom_site_adp_type
_atom_site_occupancy
_atom_site_site_symmetry_order
_atom_site_calc_flag
_atom_site_refinement_flags_posn
_atom_site_refinement_flags_adp
_atom_site_refinement_flags_occupancy
_atom_site_disorder_assembly
_atom_site_disorder_group
Fe01 Fe 0.43984(5) 0.27763(6) 0.46040(5) 0.0507(3) Uani 1 1 d . . . . .
N1A N 0.3882(4) 0.3668(4) 0.4013(3) 0.0650(18) Uani 1 1 d . . . . .
N2A N 0.3417(4) 0.4647(6) 0.3368(4) 0.088(3) Uani 1 1 d . . . . .
H2A H 0.3330 0.4970 0.3044 0.105 Uiso 1 1 calc R . . . .
N3A N 0.3649(3) 0.3069(4) 0.5090(3) 0.0516(14) Uani 1 1 d . . . . .
N4A N 0.5214(3) 0.1771(4) 0.9804(3) 0.0496(14) Uani 1 1 d . . . . .
N5A N 0.6784(4) 0.1039(6) 1.1601(4) 0.083(2) Uani 1 1 d . . . . .
H5A H 0.7090 0.0843 1.1924 0.099 Uiso 1 1 calc R . . . .
N6A N 0.6155(3) 0.1892(4) 1.0965(3) 0.0575(16) Uani 1 1 d . . . . .
N1B N 0.5256(11) 0.2769(13) 0.4175(11) 0.048(4) Uani 0.5 1 d . U . A 1
N2B N 0.6108(10) 0.2669(11) 0.3780(11) 0.060(4) Uani 0.5 1 d . U . A 1
H2B H 0.6338 0.2535 0.3522 0.072 Uiso 0.5 1 calc R . . A 1
N3B N 0.5135(3) 0.3527(4) 0.5208(3) 0.0511(14) Uani 1 1 d . . . . .
N1B' N 0.5057(12) 0.2611(16) 0.4139(13) 0.067(6) Uani 0.5 1 d . U . A 2
N2B' N 0.5802(11) 0.2410(11) 0.3593(8) 0.064(4) Uani 0.5 1 d . U . A 2
H2B' H 0.5975 0.2211 0.3309 0.077 Uiso 0.5 1 calc R . . A 2
C1 C 0.3183(11) 0.1359(16) 0.7290(8) 0.076(7) Uani 0.5 1 d D U . B 2
H1A H 0.3159 0.0817 0.7177 0.091 Uiso 0.5 1 calc R . . B 2
H1B H 0.2756 0.1512 0.7335 0.091 Uiso 0.5 1 calc R . . B 2
C3 C 0.4705(7) 0.1811(10) 0.9185(4) 0.046(5) Uani 0.5 1 d . U . C 1
C5 C 0.4848(4) 0.1867(7) 0.8583(4) 0.048(3) Uani 0.5 1 d G U . C 1
H5 H 0.5285 0.1904 0.8576 0.058 Uiso 0.5 1 calc R . . C 1
C6 C 0.4337(5) 0.1867(8) 0.7991(4) 0.055(4) Uani 0.5 1 d G U . C 1
H6 H 0.4433 0.1905 0.7589 0.065 Uiso 0.5 1 calc R . . C 1
C12A C 0.3684(4) 0.1812(8) 0.8001(5) 0.047(4) Uani 0.5 1 d G U . C 1
C7 C 0.3541(5) 0.1756(11) 0.8603(7) 0.048(5) Uani 0.5 1 d G U . C 1
H7 H 0.3104 0.1718 0.8610 0.058 Uiso 0.5 1 calc R . . C 1
C8 C 0.4052(8) 0.1756(12) 0.9195(5) 0.050(5) Uani 0.5 1 d G U . C 1
H8 H 0.3956 0.1718 0.9598 0.059 Uiso 0.5 1 calc R . . C 1
C1A C 0.3848(6) 0.4061(7) 0.3468(4) 0.085(3) Uani 1 1 d . . . . .
H1AA H 0.4097 0.3944 0.3183 0.102 Uiso 1 1 calc R . . . .
C2A C 0.3144(5) 0.4628(6) 0.3883(5) 0.080(3) Uani 1 1 d . . . . .
H2AA H 0.2828 0.4964 0.3953 0.097 Uiso 1 1 calc R . . . .
C3A C 0.3427(4) 0.4021(5) 0.4271(4) 0.063(2) Uani 1 1 d . . . . .
C4A C 0.3314(4) 0.3674(5) 0.4850(4) 0.062(2) Uani 1 1 d . . . . .
H4A H 0.3009 0.3881 0.5044 0.074 Uiso 1 1 calc R . . . .
C7A C 0.3339(9) 0.2925(8) 0.6713(8) 0.050(4) Uani 0.5 1 d . U . C 1
H7A H 0.3306 0.3236 0.7061 0.060 Uiso 0.5 1 calc R . . C 1
C8A C 0.3240(10) 0.2137(8) 0.6735(7) 0.045(4) Uani 0.5 1 d G U . C 1
C9A C 0.3288(12) 0.1672(10) 0.6215(9) 0.048(4) Uani 0.5 1 d G U . C 1
H9A H 0.3222 0.1144 0.6230 0.058 Uiso 0.5 1 calc R . . C 1
C9 C 0.3435(16) 0.1996(14) 0.5671(10) 0.050(6) Uani 0.5 1 d G U . C 1
H9 H 0.3468 0.1685 0.5323 0.060 Uiso 0.5 1 calc R . . C 1
C5A C 0.3534(15) 0.2785(14) 0.5649(9) 0.047(5) Uani 0.5 1 d G U . C 1
C6A C 0.3486(10) 0.3249(10) 0.6170(9) 0.047(4) Uani 0.5 1 d G U . C 1
H6A H 0.3551 0.3777 0.6154 0.057 Uiso 0.5 1 calc R . . C 1
C11A C 0.3112(8) 0.1756(12) 0.7365(7) 0.052(5) Uani 0.5 1 d D U . C 1
H11A H 0.2727 0.1997 0.7441 0.063 Uiso 0.5 1 calc R . . C 1
H11B H 0.3008 0.1217 0.7270 0.063 Uiso 0.5 1 calc R . . C 1
C15A C 0.4700(7) 0.1641(11) 0.9178(4) 0.045(5) Uani 0.5 1 d . U . B 2
C16A C 0.4854(5) 0.1305(9) 0.8643(5) 0.069(5) Uani 0.5 1 d G U . B 2
H16A H 0.5282 0.1132 0.8690 0.083 Uiso 0.5 1 calc R . . B 2
C17A C 0.4368(6) 0.1227(9) 0.8038(5) 0.073(4) Uani 0.5 1 d G U . B 2
H17A H 0.4471 0.1002 0.7680 0.088 Uiso 0.5 1 calc R . . B 2
C2 C 0.3729(5) 0.1485(9) 0.7967(5) 0.062(5) Uani 0.5 1 d DG U . B 2
C13A C 0.3575(6) 0.1821(11) 0.8502(7) 0.048(4) Uani 0.5 1 d G U . B 2
H13A H 0.3147 0.1994 0.8455 0.058 Uiso 0.5 1 calc R . . B 2
C14A C 0.4060(8) 0.1899(12) 0.9108(6) 0.047(4) Uani 0.5 1 d G U . B 2
H14A H 0.3957 0.2124 0.9466 0.056 Uiso 0.5 1 calc R . . B 2
C18A C 0.5456(4) 0.1135(5) 1.0076(3) 0.0567(19) Uani 1 1 d . . . . .
H18A H 0.5304 0.0664 0.9881 0.068 Uiso 1 1 calc R . . . .
C19A C 0.5976(4) 0.1179(5) 1.0699(3) 0.0571(19) Uani 1 1 d . . . . .
C20A C 0.6377(5) 0.0637(6) 1.1100(4) 0.079(3) Uani 1 1 d . . . . .
H20A H 0.6368 0.0107 1.1038 0.095 Uiso 1 1 calc R . . . .
C21A C 0.6644(4) 0.1777(6) 1.1520(4) 0.070(2) Uani 1 1 d . . . . .
H21A H 0.6856 0.2163 1.1809 0.084 Uiso 1 1 calc R . . . .
C7A' C 0.3437(11) 0.2607(9) 0.6793(8) 0.063(5) Uani 0.5 1 d . U . B 2
H7A' H 0.3446 0.2860 0.7184 0.075 Uiso 0.5 1 calc R . . B 2
C8A' C 0.3327(10) 0.1818(9) 0.6738(9) 0.054(5) Uani 0.5 1 d G U . B 2
C9A' C 0.3314(12) 0.1440(11) 0.6153(11) 0.055(5) Uani 0.5 1 d G U . B 2
H9A' H 0.3240 0.0912 0.6116 0.066 Uiso 0.5 1 calc R . . B 2
C10A C 0.3411(17) 0.1850(16) 0.5623(10) 0.059(6) Uani 0.5 1 d G U . B 2
H10A H 0.3403 0.1597 0.5232 0.071 Uiso 0.5 1 calc R . . B 2
C5A' C 0.3522(17) 0.2639(16) 0.5678(9) 0.055(6) Uani 0.5 1 d G U . B 2
C6A' C 0.3535(13) 0.3017(10) 0.6263(10) 0.067(6) Uani 0.5 1 d G U . B 2
H6A' H 0.3608 0.3544 0.6300 0.080 Uiso 0.5 1 calc R . . B 2
C1B C 0.5476(13) 0.2467(13) 0.3712(11) 0.061(4) Uani 0.5 1 d . U . A 1
H1BA H 0.5227 0.2151 0.3375 0.073 Uiso 0.5 1 calc R . . A 1
C2B C 0.6314(11) 0.3109(11) 0.4312(11) 0.057(4) Uani 0.5 1 d . U . A 1
H2BA H 0.6731 0.3328 0.4477 0.068 Uiso 0.5 1 calc R . . A 1
C3B C 0.5793(11) 0.3182(13) 0.4578(11) 0.047(4) Uani 0.5 1 d . U . A 1
C4B C 0.568(2) 0.363(2) 0.5132(18) 0.066(9) Uani 0.5 1 d . U . A 1
H4B H 0.5991 0.3964 0.5396 0.079 Uiso 0.5 1 calc R . . A 1
C5B C 0.5108(3) 0.3948(4) 0.5789(4) 0.0498(16) Uani 1 1 d . . . . .
C6B C 0.4680(4) 0.4571(4) 0.5716(4) 0.0529(17) Uani 1 1 d . . . . .
H6B H 0.4419 0.4718 0.5296 0.063 Uiso 1 1 calc R . . . .
C7B C 0.4646(4) 0.4971(4) 0.6279(4) 0.0514(17) Uani 1 1 d . . . . .
H7B H 0.4360 0.5388 0.6229 0.062 Uiso 1 1 calc R . . . .
C8B C 0.5027(4) 0.4764(4) 0.6908(4) 0.0542(17) Uani 1 1 d . . . . .
C9B C 0.5440(5) 0.4148(5) 0.6959(4) 0.070(2) Uani 1 1 d . . . . .
H9B H 0.5698 0.3996 0.7378 0.084 Uiso 1 1 calc R . . . .
C10B C 0.5487(4) 0.3742(5) 0.6412(4) 0.068(2) Uani 1 1 d . . . . .
H10B H 0.5777 0.3328 0.6467 0.081 Uiso 1 1 calc R . . . .
C11B C 0.5000 0.5234(6) 0.7500 0.064(3) Uani 1 2 d S T P . .
H11C H 0.5387 0.5563 0.7630 0.077 Uiso 0.5 1 calc R . . . .
H11D H 0.4613 0.5563 0.7370 0.077 Uiso 0.5 1 calc R . . . .
C1B' C 0.5183(12) 0.2265(14) 0.3629(11) 0.069(5) Uani 0.5 1 d . U . A 2
H1B' H 0.4879 0.1957 0.3327 0.082 Uiso 0.5 1 calc R . . A 2
C2B' C 0.6089(12) 0.2893(14) 0.4051(11) 0.062(5) Uani 0.5 1 d . U . A 2
H2BB H 0.6508 0.3107 0.4129 0.074 Uiso 0.5 1 calc R . . A 2
C3B' C 0.5641(17) 0.3023(16) 0.4398(12) 0.060(6) Uani 0.5 1 d . U . A 2
C4C C 0.5689(14) 0.3473(19) 0.5003(17) 0.043(5) Uani 0.5 1 d . U . A 2
H4C H 0.6083 0.3710 0.5237 0.052 Uiso 0.5 1 calc R . . A 2
F1 F 0.322(5) 0.612(2) 0.670(4) 0.19(4) Uiso 0.2 1 d D . . D 2
F3 F 0.2589(12) 0.5591(15) 0.6015(10) 0.077(7) Uiso 0.2 1 d D . . D 2
F10 F 0.328(2) 0.4653(15) 0.658(2) 0.125(12) Uiso 0.2 1 d D . . D 2
F00X F 0.2514(12) 0.5252(14) 0.7000(12) 0.051(6) Uiso 0.2 1 d D . . D 2
B01B B 0.2995(5) 0.5359(6) 0.6637(5) 0.082(3) Uani 0.4 1 d D . . D 2
F002 F 0.7305(3) 0.3772(4) 0.7071(2) 0.0837(16) Uani 1 1 d . . . . .
F003 F 0.8042(3) 0.2906(3) 0.6903(3) 0.0932(18) Uani 1 1 d . . . . .
F008 F 0.7246(3) 0.3416(4) 0.6032(3) 0.104(2) Uani 1 1 d . . . . .
F00A F 0.8087(3) 0.4157(4) 0.6617(4) 0.108(2) Uani 1 1 d . . . . .
B01A B 0.7666(5) 0.3561(7) 0.6663(5) 0.069(3) Uani 1 1 d . . . . .
F009 F 0.3272(4) 0.4763(4) 0.7040(3) 0.0810(19) Uani 0.8 1 d D U . E 1
F00H F 0.3414(7) 0.5982(7) 0.6871(5) 0.117(5) Uani 0.8 1 d D U . E 1
F00T F 0.3011(5) 0.5125(6) 0.5993(3) 0.112(3) Uani 0.8 1 d D U . E 1
F00Y F 0.2390(4) 0.5519(6) 0.6675(7) 0.138(5) Uani 0.8 1 d D U . E 1
B01C B 0.2995(5) 0.5359(6) 0.6637(5) 0.082(3) Uani 0.6 1 d D . . E 1
N2 N 0.4363(9) 0.0431(10) 1.0769(9) 0.088(5) Uiso 0.5 1 d . . . . .
C1AA C 0.3917(11) 0.0562(12) 1.0514(11) 0.029(4) Uiso 0.25 1 d . . . . .
C2AA C 0.3289(12) 0.0724(14) 1.0206(13) 0.040(5) Uiso 0.25 1 d . . . . .
H2AB H 0.3230 0.0773 0.9738 0.060 Uiso 0.25 1 calc GR . . . .
H2AC H 0.3170 0.1198 1.0374 0.060 Uiso 0.25 1 calc GR . . . .
H2AD H 0.3013 0.0317 1.0281 0.060 Uiso 0.25 1 calc GR . . . .
N01L N 0.5516(9) -0.1381(10) 0.7422(10) 0.033(4) Uiso 0.25 1 d . . . F 1
C4 C 0.5777(17) 0.0031(17) 0.7357(17) 0.061(7) Uiso 0.25 1 d . . . F 1
H4D H 0.5467 0.0268 0.6981 0.092 Uiso 0.25 1 calc GR . . F 1
H4E H 0.6215 0.0072 0.7312 0.092 Uiso 0.25 1 calc GR . . F 1
H4F H 0.5761 0.0286 0.7756 0.092 Uiso 0.25 1 calc GR . . F 1
C0AA C 0.5601(12) -0.0806(13) 0.7390(12) 0.035(5) Uiso 0.25 1 d . . . F 1

loop_
_atom_site_aniso_label
_atom_site_aniso_U_11
_atom_site_aniso_U_22
_atom_site_aniso_U_33
_atom_site_aniso_U_23
_atom_site_aniso_U_13
_atom_site_aniso_U_12
Fe01 0.0508(6) 0.0727(7) 0.0267(5) 0.0008(4) 0.0085(5) 0.0008(5)
N1A 0.063(4) 0.092(5) 0.034(3) 0.000(3) 0.006(4) -0.013(4)
N2A 0.079(6) 0.120(7) 0.046(4) 0.027(4) -0.009(5) -0.027(5)
N3A 0.045(3) 0.078(4) 0.028(3) 0.001(3) 0.004(3) -0.008(3)
N4A 0.043(3) 0.077(4) 0.026(3) 0.001(3) 0.006(3) 0.005(3)
N5A 0.074(5) 0.123(7) 0.043(4) 0.017(4) 0.004(4) 0.034(5)
N6A 0.046(3) 0.086(4) 0.035(3) 0.000(3) 0.003(3) -0.005(3)
N1B 0.058(9) 0.059(8) 0.036(7) 0.013(6) 0.028(7) 0.012(6)
N2B 0.067(8) 0.070(10) 0.056(9) -0.001(7) 0.038(8) 0.009(6)
N3B 0.041(3) 0.071(4) 0.046(4) 0.012(3) 0.020(3) 0.011(3)
N1B' 0.073(10) 0.088(13) 0.043(8) 0.006(7) 0.021(8) 0.006(7)
N2B' 0.074(10) 0.080(10) 0.043(7) -0.004(7) 0.024(8) 0.002(7)
C1 0.066(9) 0.13(2) 0.030(7) -0.007(8) 0.011(6) -0.029(10)
C3 0.050(11) 0.062(11) 0.020(8) -0.004(6) 0.000(8) 0.001(8)
C5 0.038(6) 0.085(10) 0.019(5) -0.003(6) 0.003(5) -0.009(6)
C6 0.042(5) 0.102(11) 0.016(5) 0.001(5) 0.002(4) -0.011(5)
C12A 0.039(5) 0.072(12) 0.028(6) -0.001(5) 0.005(4) -0.012(5)
C7 0.050(8) 0.066(12) 0.029(6) 0.003(5) 0.010(5) -0.010(7)
C8 0.048(9) 0.069(12) 0.032(6) 0.001(6) 0.011(6) -0.006(7)
C1A 0.091(7) 0.117(8) 0.040(5) 0.009(5) 0.009(5) -0.027(7)
C2A 0.062(5) 0.090(6) 0.069(6) 0.013(5) -0.012(5) -0.010(5)
C3A 0.055(5) 0.076(5) 0.048(5) 0.010(4) -0.001(4) -0.003(4)
C4A 0.046(4) 0.082(5) 0.048(5) -0.003(4) -0.001(4) 0.002(4)
C7A 0.046(8) 0.070(10) 0.035(7) 0.008(6) 0.015(7) 0.002(7)
C8A 0.035(8) 0.071(10) 0.029(6) 0.008(6) 0.009(6) 0.003(7)
C9A 0.043(10) 0.071(10) 0.030(7) 0.008(6) 0.010(6) 0.002(7)
C9 0.048(15) 0.071(9) 0.032(8) 0.007(5) 0.014(9) 0.007(7)
C5A 0.044(13) 0.070(9) 0.031(7) 0.009(5) 0.017(8) 0.004(7)
C6A 0.041(9) 0.071(9) 0.033(7) 0.010(6) 0.014(6) 0.000(7)
C11A 0.037(6) 0.101(16) 0.017(5) -0.004(6) 0.005(5) -0.021(7)
C15A 0.042(8) 0.071(10) 0.021(7) 0.001(5) 0.005(6) -0.006(6)
C16A 0.047(7) 0.124(13) 0.036(6) -0.021(7) 0.013(5) -0.011(7)
C17A 0.059(6) 0.127(13) 0.032(6) -0.016(7) 0.010(5) -0.020(7)
C2 0.054(6) 0.096(13) 0.036(6) -0.008(6) 0.011(5) -0.029(6)
C13A 0.046(7) 0.069(10) 0.023(6) 0.011(5) 0.001(5) -0.016(6)
C14A 0.044(8) 0.065(10) 0.028(6) 0.003(6) 0.006(5) -0.008(6)
C18A 0.066(5) 0.072(5) 0.026(3) -0.004(3) 0.004(4) -0.004(4)
C19A 0.062(5) 0.075(5) 0.029(4) 0.003(3) 0.006(4) 0.009(4)
C20A 0.085(7) 0.098(7) 0.037(4) 0.005(4) -0.009(5) 0.025(5)
C21A 0.057(5) 0.108(7) 0.041(5) 0.002(4) 0.005(5) -0.007(5)
C7A' 0.072(13) 0.083(12) 0.027(7) 0.005(7) 0.004(8) -0.010(9)
C8A' 0.035(9) 0.079(11) 0.038(7) 0.009(7) -0.005(6) -0.007(8)
C9A' 0.036(10) 0.084(12) 0.038(7) 0.005(7) 0.001(7) -0.008(8)
C10A 0.043(14) 0.086(12) 0.043(8) 0.002(6) 0.005(8) -0.014(9)
C5A' 0.045(14) 0.086(12) 0.025(7) 0.004(6) -0.004(8) -0.014(9)
C6A' 0.074(15) 0.086(12) 0.031(7) 0.005(7) 0.003(9) -0.013(9)
C1B 0.066(9) 0.079(10) 0.050(8) 0.001(7) 0.038(8) 0.005(7)
C2B 0.061(8) 0.065(9) 0.057(9) 0.002(7) 0.037(7) 0.012(6)
C3B 0.053(8) 0.055(9) 0.041(8) 0.011(6) 0.026(7) 0.015(6)
C4B 0.10(2) 0.056(16) 0.056(14) 0.005(10) 0.041(13) 0.032(12)
C5B 0.044(4) 0.056(4) 0.053(4) 0.005(3) 0.018(4) -0.002(3)
C6B 0.045(4) 0.065(4) 0.047(4) 0.008(3) 0.011(4) 0.005(3)
C7B 0.045(4) 0.054(4) 0.052(4) 0.004(3) 0.010(4) 0.003(3)
C8B 0.060(5) 0.055(4) 0.040(4) 0.001(3) 0.003(4) -0.004(3)
C9B 0.081(6) 0.068(5) 0.039(4) -0.001(3) -0.017(5) 0.013(4)
C10B 0.065(5) 0.064(5) 0.063(5) -0.002(4) 0.001(5) 0.019(4)
C11B 0.086(9) 0.055(6) 0.043(6) 0.000 0.005(6) 0.000
C1B' 0.073(10) 0.090(11) 0.045(7) 0.002(7) 0.021(7) 0.002(8)
C2B' 0.068(9) 0.078(11) 0.042(10) -0.003(8) 0.021(8) 0.007(7)
C3B' 0.067(11) 0.078(12) 0.038(10) 0.006(8) 0.021(8) 0.015(8)
C4C 0.036(9) 0.044(14) 0.065(14) 0.001(8) 0.038(10) 0.002(8)
B01B 0.088(8) 0.088(8) 0.058(7) 0.006(5) 0.003(7) -0.015(6)
F002 0.064(3) 0.138(5) 0.048(3) 0.002(3) 0.014(3) 0.028(3)
F003 0.101(4) 0.117(4) 0.072(4) 0.019(3) 0.041(3) 0.042(3)
F008 0.117(5) 0.146(5) 0.041(3) 0.004(3) 0.012(3) 0.012(4)
F00A 0.076(4) 0.124(5) 0.115(5) 0.037(4) 0.014(4) 0.004(4)
B01A 0.059(6) 0.101(8) 0.046(5) 0.009(5) 0.016(5) 0.016(5)
F009 0.096(5) 0.097(5) 0.050(4) 0.000(3) 0.021(4) 0.024(4)
F00H 0.136(9) 0.138(8) 0.060(5) 0.008(5) 0.002(6) -0.083(7)
F00T 0.117(7) 0.155(7) 0.052(4) 0.003(4) 0.007(5) 0.027(6)
F00Y 0.056(4) 0.110(7) 0.229(15) -0.077(8) 0.010(7) 0.019(4)
B01C 0.088(8) 0.088(8) 0.058(7) 0.006(5) 0.003(7) -0.015(6)

loop_
_atom_type_symbol
_atom_type_description
_atom_type_scat_dispersion_real
_atom_type_scat_dispersion_imag
_atom_type_scat_source
C C 0.0033 0.0016 'International Tables Vol C Tables 4.2.6.8 and 6.1.1.4'
H H 0.0000 0.0000 'International Tables Vol C Tables 4.2.6.8 and 6.1.1.4'
B B 0.0013 0.0007 'International Tables Vol C Tables 4.2.6.8 and 6.1.1.4'
F F 0.0171 0.0103 'International Tables Vol C Tables 4.2.6.8 and 6.1.1.4'
Fe Fe 0.3463 0.8444 'International Tables Vol C Tables 4.2.6.8 and 6.1.1.4'
N N 0.0061 0.0033 'International Tables Vol C Tables 4.2.6.8 and 6.1.1.4'

loop_
_geom_angle_atom_site_label_1
_geom_angle_atom_site_label_2
_geom_angle_atom_site_label_3
_geom_angle
_geom_angle_site_symmetry_1
_geom_angle_site_symmetry_3
N1A Fe01 N3A 77.4(2) . .
N1A Fe01 N4A 171.2(2) . 2_656
N1A Fe01 N1B 96.1(6) . .
N1A Fe01 N3B 93.7(3) . .
N3A Fe01 N1B 166.0(6) . .
N4A Fe01 N3A 97.0(2) 2_656 .
N4A Fe01 N1B 90.8(6) 2_656 .
N6A Fe01 N1A 95.6(3) 2_656 .
N6A Fe01 N3A 94.6(2) 2_656 .
N6A Fe01 N4A 77.8(2) 2_656 2_656
N6A Fe01 N1B 98.4(6) 2_656 .
N6A Fe01 N3B 168.1(2) 2_656 .
N3B Fe01 N3A 94.6(2) . .
N3B Fe01 N4A 93.6(2) . 2_656
N3B Fe01 N1B 73.2(6) . .
N1B' Fe01 N1A 97.8(9) . .
N1B' Fe01 N3A 174.7(9) . .
N1B' Fe01 N4A 88.0(9) . 2_656
N1B' Fe01 N6A 88.0(7) . 2_656
N1B' Fe01 N3B 83.5(7) . .
C1A N1A Fe01 142.2(8) . .
C1A N1A C3A 104.2(8) . .
C3A N1A Fe01 113.5(5) . .
C1A N2A H2A 126.9 . .
C1A N2A C2A 106.3(8) . .
C2A N2A H2A 126.9 . .
C4A N3A Fe01 113.5(5) . .
C4A N3A C5A 114.8(13) . .
C4A N3A C5A' 120.6(13) . .
C5A N3A Fe01 131.1(13) . .
C5A' N3A Fe01 125.9(13) . .
C3 N4A Fe01 123.0(8) . 2_656
C15A N4A Fe01 134.6(8) . 2_656
C18A N4A Fe01 113.9(5) . 2_656
C18A N4A C3 123.0(9) . .
C18A N4A C15A 111.3(9) . .
C20A N5A H5A 125.2 . .
C21A N5A H5A 125.2 . .
C21A N5A C20A 109.7(8) . .
C19A N6A Fe01 113.1(5) . 2_656
C21A N6A Fe01 141.0(7) . 2_656
C21A N6A C19A 106.0(7) . .
C1B N1B Fe01 143.8(19) . .
C1B N1B C3B 104.8(18) . .
C3B N1B Fe01 111.0(13) . .
C1B N2B H2B 125.9 . .
C2B N2B H2B 125.9 . .
C2B N2B C1B 108.1(17) . .
C4B N3B Fe01 124.2(15) . .
C4B N3B C5B 108.0(15) . .
C5B N3B Fe01 127.7(4) . .
C4C N3B Fe01 108.2(12) . .
C4C N3B C5B 123.6(13) . .
C1B' N1B' Fe01 145.1(19) . .
C1B' N1B' C3B' 100.7(19) . .
C3B' N1B' Fe01 114.2(17) . .
C1B' N2B' H2B' 125.4 . .
C2B' N2B' H2B' 125.4 . .
C2B' N2B' C1B' 109.2(19) . .
H1A C1 H1B 108.0 . .
C2 C1 H1A 109.3 . .
C2 C1 H1B 109.3 . .
C8A' C1 H1A 109.3 . .
C8A' C1 H1B 109.3 . .
C8A' C1 C2 111.4(17) . .
C5 C3 N4A 122.0(9) . .
C5 C3 C8 120.0 . .
C8 C3 N4A 117.9(9) . .
C3 C5 H5 120.0 . .
C6 C5 C3 120.0 . .
C6 C5 H5 120.0 . .
C5 C6 H6 120.0 . .
C5 C6 C12A 120.0 . .
C12A C6 H6 120.0 . .
C6 C12A C11A 121.8(10) . .
C7 C12A C6 120.0 . .
C7 C12A C11A 118.1(10) . .
C12A C7 H7 120.0 . .
C12A C7 C8 120.0 . .
C8 C7 H7 120.0 . .
C3 C8 H8 120.0 . .
C7 C8 C3 120.0 . .
C7 C8 H8 120.0 . .
N1A C1A N2A 113.2(9) . .
N1A C1A H1AA 123.4 . .
N2A C1A H1AA 123.4 . .
N2A C2A H2AA 126.8 . .
C3A C2A N2A 106.4(9) . .
C3A C2A H2AA 126.8 . .
N1A C3A C4A 117.0(7) . .
C2A C3A N1A 110.0(8) . .
C2A C3A C4A 132.9(9) . .
N3A C4A C3A 117.8(7) . .
N3A C4A H4A 121.1 . .
C3A C4A H4A 121.1 . .
C8A C7A H7A 120.0 . .
C8A C7A C6A 120.0 . .
C6A C7A H7A 120.0 . .
C7A C8A C11A 120.5(11) . .
C9A C8A C7A 120.0 . .
C9A C8A C11A 119.4(11) . .
C8A C9A H9A 120.0 . .
C8A C9A C9 120.0 . .
C9 C9A H9A 120.0 . .
C9A C9 H9 120.0 . .
C5A C9 C9A 120.0 . .
C5A C9 H9 120.0 . .
N3A C5A C9 117.0(15) . .
N3A C5A C6A 122.9(15) . .
C6A C5A C9 120.0 . .
C7A C6A H6A 120.0 . .
C5A C6A C7A 120.0 . .
C5A C6A H6A 120.0 . .
C12A C11A C8A 115.3(14) . .
C12A C11A H11A 108.5 . .
C12A C11A H11B 108.5 . .
C8A C11A H11A 108.5 . .
C8A C11A H11B 108.5 . .
H11A C11A H11B 107.5 . .
C16A C15A N4A 120.6(9) . .
C16A C15A C14A 120.0 . .
C14A C15A N4A 119.3(9) . .
C15A C16A H16A 120.0 . .
C15A C16A C17A 120.0 . .
C17A C16A H16A 120.0 . .
C16A C17A H17A 120.0 . .
C2 C17A C16A 120.0 . .
C2 C17A H17A 120.0 . .
C17A C2 C1 119.1(12) . .
C13A C2 C1 120.9(12) . .
C13A C2 C17A 120.0 . .
C2 C13A H13A 120.0 . .
C14A C13A C2 120.0 . .
C14A C13A H13A 120.0 . .
C15A C14A H14A 120.0 . .
C13A C14A C15A 120.0 . .
C13A C14A H14A 120.0 . .
N4A C18A H18A 121.4 . .
N4A C18A C19A 117.2(7) . .
C19A C18A H18A 121.4 . .
N6A C19A C18A 117.8(7) . .
N6A C19A C20A 108.8(8) . .
C20A C19A C18A 133.4(8) . .
N5A C20A C19A 105.3(9) . .
N5A C20A H20A 127.4 . .
C19A C20A H20A 127.4 . .
N5A C21A N6A 110.4(9) . .
N5A C21A H21A 124.8 . .
N6A C21A H21A 124.8 . .
C8A' C7A' H7A' 120.0 . .
C8A' C7A' C6A' 120.0 . .
C6A' C7A' H7A' 120.0 . .
C7A' C8A' C1 121.5(14) . .
C7A' C8A' C9A' 120.0 . .
C9A' C8A' C1 118.4(14) . .
C8A' C9A' H9A' 120.0 . .
C10A C9A' C8A' 120.0 . .
C10A C9A' H9A' 120.0 . .
C9A' C10A H10A 120.0 . .
C9A' C10A C5A' 120.0 . .
C5A' C10A H10A 120.0 . .
C10A C5A' N3A 118.5(15) . .
C6A' C5A' N3A 121.4(15) . .
C6A' C5A' C10A 120.0 . .
C7A' C6A' H6A' 120.0 . .
C5A' C6A' C7A' 120.0 . .
C5A' C6A' H6A' 120.0 . .
N1B C1B N2B 112(2) . .
N1B C1B H1BA 124.0 . .
N2B C1B H1BA 124.0 . .
N2B C2B H2BA 126.4 . .
N2B C2B C3B 107.1(18) . .
C3B C2B H2BA 126.4 . .
N1B C3B C4B 117(2) . .
C2B C3B N1B 108.0(17) . .
C2B C3B C4B 135(3) . .
N3B C4B C3B 114(3) . .
N3B C4B H4B 123.2 . .
C3B C4B H4B 123.2 . .
C6B C5B N3B 119.1(7) . .
C10B C5B N3B 121.6(7) . .
C10B C5B C6B 119.3(7) . .
C5B C6B H6B 120.4 . .
C5B C6B C7B 119.2(7) . .
C7B C6B H6B 120.4 . .
C6B C7B H7B 119.2 . .
C8B C7B C6B 121.7(7) . .
C8B C7B H7B 119.2 . .
C7B C8B C11B 120.0(7) . .
C9B C8B C7B 117.3(7) . .
C9B C8B C11B 122.6(7) . .
C8B C9B H9B 118.8 . .
C8B C9B C10B 122.4(8) . .
C10B C9B H9B 118.8 . .
C5B C10B C9B 120.1(7) . .
C5B C10B H10B 120.0 . .
C9B C10B H10B 120.0 . .
C8B C11B C8B 114.3(9) 2_656 .
C8B C11B H11C 108.7 . .
C8B C11B H11C 108.7 2_656 .
C8B C11B H11D 108.7 2_656 .
C8B C11B H11D 108.7 . .
H11C C11B H11D 107.6 . .
N1B' C1B' N2B' 113(2) . .
N1B' C1B' H1B' 123.6 . .
N2B' C1B' H1B' 123.6 . .
N2B' C2B' H2BB 127.5 . .
N2B' C2B' C3B' 105(2) . .
C3B' C2B' H2BB 127.5 . .
N1B' C3B' C4C 116(2) . .
C2B' C3B' N1B' 112(2) . .
C2B' C3B' C4C 132(3) . .
N3B C4C C3B' 117(2) . .
N3B C4C H4C 121.3 . .
C3B' C4C H4C 121.3 . .
F1 B01B F3 85(4) . .
F1 B01B F00X 110(4) . .
F3 B01B F00X 101.5(16) . .
F10 B01B F1 134(5) . .
F10 B01B F3 110(2) . .
F10 B01B F00X 109(2) . .
F002 B01A F003 111.0(7) . .
F002 B01A F008 109.5(8) . .
F002 B01A F00A 109.5(9) . .
F008 B01A F003 109.7(9) . .
F00A B01A F003 109.1(8) . .
F00A B01A F008 108.1(8) . .
F009 B01C F00H 105.0(10) . .
F009 B01C F00T 104.5(8) . .
F00H B01C F00T 111.6(9) . .
F00Y B01C F009 111.5(10) . .
F00Y B01C F00H 109.7(11) . .
F00Y B01C F00T 114.0(10) . .
N2 C1AA C2AA 175(3) . .
C1AA C2AA H2AB 109.5 . .
C1AA C2AA H2AC 109.5 . .
C1AA C2AA H2AD 109.5 . .
H2AB C2AA H2AC 109.5 . .
H2AB C2AA H2AD 109.5 . .
H2AC C2AA H2AD 109.5 . .
H4D C4 H4E 109.5 . .
H4D C4 H4F 109.5 . .
H4E C4 H4F 109.5 . .
C0AA C4 H4D 109.5 . .
C0AA C4 H4E 109.5 . .
C0AA C4 H4F 109.5 . .
N01L C0AA C4 176(3) . .

loop_
_geom_bond_atom_site_label_1
_geom_bond_atom_site_label_2
_geom_bond_distance
_geom_bond_site_symmetry_2
Fe01 N1A 2.086(7) .
Fe01 N3A 2.183(6) .
Fe01 N4A 2.164(6) 2_656
Fe01 N6A 2.085(7) 2_656
Fe01 N1B 2.250(17) .
Fe01 N3B 2.142(7) .
Fe01 N1B' 1.94(2) .
N1A C1A 1.320(11) .
N1A C3A 1.381(11) .
N2A H2A 0.8600 .
N2A C1A 1.341(14) .
N2A C2A 1.371(13) .
N3A C4A 1.286(10) .
N3A C5A 1.363(14) .
N3A C5A' 1.537(17) .
N4A Fe01 2.164(6) 2_656
N4A C3 1.429(10) .
N4A C15A 1.461(11) .
N4A C18A 1.282(10) .
N5A H5A 0.8600 .
N5A C20A 1.345(13) .
N5A C21A 1.317(12) .
N6A Fe01 2.085(7) 2_656
N6A C19A 1.367(10) .
N6A C21A 1.330(11) .
N1B C1B 1.31(2) .
N1B C3B 1.40(3) .
N2B H2B 0.8600 .
N2B C1B 1.35(3) .
N2B C2B 1.32(3) .
N3B C4B 1.22(4) .
N3B C5B 1.442(9) .
N3B C4C 1.36(2) .
N1B' C1B' 1.33(3) .
N1B' C3B' 1.39(3) .
N2B' H2B' 0.8600 .
N2B' C1B' 1.36(3) .
N2B' C2B' 1.29(3) .
C1 H1A 0.9700 .
C1 H1B 0.9700 .
C1 C2 1.567(16) .
C1 C8A' 1.51(3) .
C3 C5 1.3900 .
C3 C8 1.3900 .
C5 H5 0.9300 .
C5 C6 1.3900 .
C6 H6 0.9300 .
C6 C12A 1.3900 .
C12A C7 1.3900 .
C12A C11A 1.523(15) .
C7 H7 0.9300 .
C7 C8 1.3900 .
C8 H8 0.9300 .
C1A H1AA 0.9300 .
C2A H2AA 0.9300 .
C2A C3A 1.362(12) .
C3A C4A 1.442(11) .
C4A H4A 0.9300 .
C7A H7A 0.9300 .
C7A C8A 1.3900 .
C7A C6A 1.3900 .
C8A C9A 1.3900 .
C8A C11A 1.57(2) .
C9A H9A 0.9300 .
C9A C9 1.3900 .
C9 H9 0.9300 .
C9 C5A 1.3900 .
C5A C6A 1.3900 .
C6A H6A 0.9300 .
C11A H11A 0.9700 .
C11A H11B 0.9700 .
C15A C16A 1.3900 .
C15A C14A 1.3900 .
C16A H16A 0.9300 .
C16A C17A 1.3900 .
C17A H17A 0.9300 .
C17A C2 1.3900 .
C2 C13A 1.3900 .
C13A H13A 0.9300 .
C13A C14A 1.3900 .
C14A H14A 0.9300 .
C18A H18A 0.9300 .
C18A C19A 1.447(11) .
C19A C20A 1.380(11) .
C20A H20A 0.9300 .
C21A H21A 0.9300 .
C7A' H7A' 0.9300 .
C7A' C8A' 1.3900 .
C7A' C6A' 1.3900 .
C8A' C9A' 1.3900 .
C9A' H9A' 0.9300 .
C9A' C10A 1.3900 .
C10A H10A 0.9300 .
C10A C5A' 1.3900 .
C5A' C6A' 1.3900 .
C6A' H6A' 0.9300 .
C1B H1BA 0.9300 .
C2B H2BA 0.9300 .
C2B C3B 1.38(2) .
C3B C4B 1.48(3) .
C4B H4B 0.9300 .
C5B C6B 1.390(10) .
C5B C10B 1.371(11) .
C6B H6B 0.9300 .
C6B C7B 1.395(10) .
C7B H7B 0.9300 .
C7B C8B 1.384(10) .
C8B C9B 1.366(11) .
C8B C11B 1.505(9) .
C9B H9B 0.9300 .
C9B C10B 1.379(12) .
C10B H10B 0.9300 .
C11B C8B 1.505(9) 2_656
C11B H11C 0.9700 .
C11B H11D 0.9700 .
C1B' H1B' 0.9300 .
C2B' H2BB 0.9300 .
C2B' C3B' 1.37(3) .
C3B' C4C 1.47(3) .
C4C H4C 0.9300 .
F1 B01B 1.39(2) .
F3 B01B 1.400(17) .
F10 B01B 1.389(19) .
F00X B01B 1.452(17) .
F002 B01A 1.356(10) .
F003 B01A 1.396(12) .
F008 B01A 1.389(12) .
F00A B01A 1.389(13) .
F009 B01C 1.359(11) .
F00H B01C 1.393(12) .
F00T B01C 1.426(11) .
F00Y B01C 1.333(12) .
N2 C1AA 0.97(2) .
C1AA C2AA 1.32(3) .
C2AA H2AB 0.9600 .
C2AA H2AC 0.9600 .
C2AA H2AD 0.9600 .
N01L C0AA 1.02(3) .
C4 H4D 0.9600 .
C4 H4E 0.9600 .
C4 H4F 0.9600 .
C4 C0AA 1.51(4) .

loop_
_geom_hbond_atom_site_label_D
_geom_hbond_atom_site_label_H
_geom_hbond_atom_site_label_A
_geom_hbond_distance_DH
_geom_hbond_distance_HA
_geom_hbond_distance_DA
_geom_hbond_angle_DHA
_geom_hbond_site_symmetry_A
N5A H5A F00X 0.86 2.09 2.71(3) 128.8 8_556
N2B H2B F003 0.86 1.95 2.795(18) 167.7 7_656
C2AA H2AB F3 0.96 2.00 2.71(3) 128.4 4_546
